data_7715029
loop_
_publ_author_name
'Cesari, Cristiana'
'Bortoluzzi, Marco'
'Femoni, Cristina'
'Forti, Francesca'
'Iapalucci, Maria Carmela'
'Zacchini, Stefano'

_publ_section_title
;
 Peraurated ruthenium hydride carbonyl clusters: aurophilicity, isolobal
 analogy, structural isomerism, and fluxionality.
;
_journal_issue 8
_journal_name_full 'Dalton transactions (Cambridge, England : 2003)'
_journal_page_first 3865
_journal_page_last 3879
_journal_paper_doi 10.1039/d3dt04282k
_journal_volume 53
_journal_year 2024
_chemical_formula_sum 'C84.5 H61 Au4 Cl O12 P4 Ru4'
_chemical_formula_weight 2619.81
_space_group_crystal_system monoclinic
_space_group_IT_number 15
_space_group_name_Hall '-C 2yc'
_space_group_name_H-M_alt 'C 1 2/c 1'
_atom_sites_solution_hydrogens geom
_audit_creation_method SHELXL-2014/7
_audit_update_record
;
2023-11-02 deposited with the CCDC.	2024-01-18 downloaded from the CCDC.
;
_cell_angle_alpha 90
_cell_angle_beta 95.833(3)
_cell_angle_gamma 90
_cell_formula_units_Z 8
_cell_length_a 24.253(2)
_cell_length_b 14.1328(12)
_cell_length_c 50.610(4)
_cell_measurement_reflns_used 9769
_cell_measurement_temperature 100(2)
_cell_measurement_theta_max 26.425
_cell_measurement_theta_min 2.556
_cell_volume 17257(2)
_computing_cell_refinement 'APEX2 (Bruker AXS, 2006)'
_computing_data_collection 'APEX2 (Bruker AXS, 2006)'
_computing_data_reduction 'SAINT (Bruker AXS, 2004)'
_computing_molecular_graphics 'SCHAKAL99 (Keller, 1999)'
_computing_publication_material 'XCIF (Bruker AXS, 2001)'
_computing_structure_refinement 'SHELXL-2014/7 (Sheldrick, 2014)'
_computing_structure_solution 'SHELXL-2014/7 (Sheldrick, 2014)'
_diffrn_ambient_temperature 100(2)
_diffrn_measured_fraction_theta_full 0.996
_diffrn_measured_fraction_theta_max 0.996
_diffrn_measurement_device_type 'PHOTON2 area detector'
_diffrn_measurement_method 'phi and omega scans'
_diffrn_radiation_type MoK\a
_diffrn_radiation_wavelength 0.71073
_diffrn_reflns_av_R_equivalents 0.0757
_diffrn_reflns_av_unetI/netI 0.0446
_diffrn_reflns_Laue_measured_fraction_full 0.996
_diffrn_reflns_Laue_measured_fraction_max 0.996
_diffrn_reflns_limit_h_max 28
_diffrn_reflns_limit_h_min -28
_diffrn_reflns_limit_k_max 16
_diffrn_reflns_limit_k_min -16
_diffrn_reflns_limit_l_max 60
_diffrn_reflns_limit_l_min -60
_diffrn_reflns_number 103921
_diffrn_reflns_point_group_measured_fraction_full 0.996
_diffrn_reflns_point_group_measured_fraction_max 0.996
_diffrn_reflns_theta_full 25.049
_diffrn_reflns_theta_max 25.049
_diffrn_reflns_theta_min 1.670
_diffrn_source 'fine-focus sealed tube'
_exptl_absorpt_coefficient_mu 7.615
_exptl_absorpt_correction_T_max 0.1660
_exptl_absorpt_correction_T_min 0.0811
_exptl_absorpt_correction_type empirical
_exptl_absorpt_process_details
;
 Data were corrected for Lorentz polarization and absorption
 effects (empirical absorption corrections SADABS).
 R(int) = 0.1593 (selected reflections only, before parameter refinement)
 R(int) = 0.0794 (selected reflections only, after parameter refinement)
;
_exptl_crystal_colour orange
_exptl_crystal_density_diffrn 2.017
_exptl_crystal_description plate
_exptl_crystal_F_000 9864
_exptl_crystal_size_max 0.210
_exptl_crystal_size_mid 0.140
_exptl_crystal_size_min 0.080
_refine_diff_density_max 3.530
_refine_diff_density_min -5.878
_refine_diff_density_rms 0.254
_refine_ls_extinction_method none
_refine_ls_goodness_of_fit_ref 1.140
_refine_ls_hydrogen_treatment constr
_refine_ls_matrix_type full
_refine_ls_number_parameters 835
_refine_ls_number_reflns 15231
_refine_ls_number_restraints 708
_refine_ls_restrained_S_all 1.143
_refine_ls_R_factor_all 0.0852
_refine_ls_R_factor_gt 0.0771
_refine_ls_shift/su_max 0.001
_refine_ls_shift/su_mean 0.000
_refine_ls_structure_factor_coef Fsqd
_refine_ls_weighting_details 'w=1/[\s^2^(Fo^2^)+(0.0342P)^2^+1306.0150P] where P=(Fo^2^+2Fc^2^)/3'
_refine_ls_weighting_scheme calc
_refine_ls_wR_factor_gt 0.1647
_refine_ls_wR_factor_ref 0.1689
_reflns_Friedel_coverage 0.000
_reflns_number_gt 13581
_reflns_number_total 15231
_reflns_threshold_expression 'I > 2\s(I)'
_cod_data_source_file d3dt04282k3.cif
_cod_data_source_block 5CH2Cl2
_cod_depositor_comments 'Adding full bibliography for 7715028--7715032.cif.'
_cod_original_cell_volume 17258(3)
_cod_original_sg_symbol_H-M 'C 2/c'
_cod_original_formula_sum 'C84.50 H61 Au4 Cl O12 P4 Ru4'
_cod_database_code 7715029
_shelx_shelxl_version_number 2014/7
_shelx_space_group_comment
;
The symmetry employed for this shelxl refinement is uniquely defined
by the following loop, which should always be used as a source of
symmetry information in preference to the above space-group names.
They are only intended as comments.
;
_shelx_estimated_absorpt_t_min 0.298
_shelx_estimated_absorpt_t_max 0.581

loop_
_space_group_symop_operation_xyz
'x, y, z'
'-x, y, -z+1/2'
'x+1/2, y+1/2, z'
'-x+1/2, y+1/2, -z+1/2'
'-x, -y, -z'
'x, -y, z-1/2'
'-x+1/2, -y+1/2, -z'
'x+1/2, -y+1/2, z-1/2'

loop_
_atom_site_label
_atom_site_type_symbol
_atom_site_fract_x
_atom_site_fract_y
_atom_site_fract_z
_atom_site_U_iso_or_equiv
_atom_site_adp_type
_atom_site_occupancy
_atom_site_site_symmetry_order
_atom_site_calc_flag
_atom_site_refinement_flags_posn
_atom_site_refinement_flags_adp
_atom_site_refinement_flags_occupancy
_atom_site_disorder_assembly
_atom_site_disorder_group
Au1 Au 0.47967(2) 0.34823(3) 0.37392(2) 0.02297(13) Uani 1 1 d . . . . .
Au2 Au 0.57343(3) 0.36004(6) 0.34485(2) 0.0532(2) Uani 1 1 d . . . . .
Au3 Au 0.48208(4) 0.17634(4) 0.40224(2) 0.0507(2) Uani 1 1 d . . . . .
Au4 Au 0.37846(2) 0.37285(5) 0.34012(2) 0.04016(17) Uani 1 1 d . . . . .
Ru1 Ru 0.46508(9) 0.10637(12) 0.31195(3) 0.0663(5) Uani 1 1 d . . . . .
Ru2 Ru 0.53840(7) 0.17795(10) 0.35602(3) 0.0490(4) Uani 1 1 d . . . . .
Ru3 Ru 0.41166(6) 0.18666(9) 0.35479(2) 0.0399(3) Uani 1 1 d . . . . .
Ru4 Ru 0.47199(5) 0.30933(9) 0.31635(2) 0.0295(3) Uani 1 1 d . . . . .
C1 C 0.4060(14) 0.091(2) 0.2851(7) 0.112(8) Uani 1 1 d . U . . .
C2 C 0.4533(18) -0.021(3) 0.3190(8) 0.147(10) Uani 1 1 d . U . . .
C3 C 0.5178(11) 0.0843(18) 0.2880(5) 0.083(6) Uani 1 1 d . U . . .
C4 C 0.5951(11) 0.164(2) 0.3334(5) 0.094(7) Uani 1 1 d . U . . .
C5 C 0.5429(15) 0.050(2) 0.3634(6) 0.115(8) Uani 1 1 d . U . . .
C6 C 0.5861(11) 0.2034(19) 0.3867(5) 0.084(6) Uani 1 1 d . U . . .
C7 C 0.4127(11) 0.0622(13) 0.3679(4) 0.079(6) Uani 1 1 d . U . . .
C8 C 0.3502(9) 0.1606(18) 0.3295(4) 0.077(6) Uani 1 1 d . U . . .
C9 C 0.3648(9) 0.2330(15) 0.3800(4) 0.066(5) Uani 1 1 d . U . . .
C10 C 0.4113(7) 0.3059(19) 0.2900(3) 0.071(6) Uani 1 1 d . U . . .
C11 C 0.5219(7) 0.2931(14) 0.2904(3) 0.048(4) Uani 1 1 d . U . . .
C12 C 0.4796(9) 0.4426(11) 0.3156(3) 0.052(4) Uani 1 1 d . U . . .
O1 O 0.3691(9) 0.0837(18) 0.2687(4) 0.126(6) Uani 1 1 d . U . . .
O2 O 0.4672(12) -0.1059(19) 0.3265(5) 0.152(8) Uani 1 1 d . U . . .
O3 O 0.5498(8) 0.0672(13) 0.2735(3) 0.097(5) Uani 1 1 d . U . . .
O4 O 0.6308(7) 0.1535(15) 0.3205(3) 0.105(6) Uani 1 1 d . U . . .
O5 O 0.5456(11) -0.0301(15) 0.3681(4) 0.126(6) Uani 1 1 d . U . . .
O6 O 0.6209(7) 0.2110(14) 0.4043(3) 0.101(5) Uani 1 1 d . U . . .
O7 O 0.4097(8) -0.0143(10) 0.3752(3) 0.097(5) Uani 1 1 d . U . . .
O8 O 0.3103(7) 0.1434(14) 0.3168(3) 0.100(6) Uani 1 1 d . U . . .
O9 O 0.3322(6) 0.2481(11) 0.3946(3) 0.074(4) Uani 1 1 d . U . . .
O10 O 0.3763(6) 0.3016(15) 0.2737(3) 0.091(5) Uani 1 1 d . U . . .
O11 O 0.5504(5) 0.2855(10) 0.2738(2) 0.055(3) Uani 1 1 d . U . . .
O12 O 0.4819(7) 0.5210(9) 0.3116(3) 0.069(4) Uani 1 1 d . U . . .
P1 P 0.48621(17) 0.4628(3) 0.40708(7) 0.0326(8) Uani 1 1 d . U . . .
C101 C 0.4460(4) 0.4334(9) 0.43478(18) 0.046(3) Uani 1 1 d G U . . .
C102 C 0.4670(4) 0.4410(9) 0.4613(2) 0.056(3) Uani 1 1 d G U . . .
H102 H 0.5048 0.4577 0.4658 0.067 Uiso 1 1 calc R U . . .
C103 C 0.4329(5) 0.4241(9) 0.48122(16) 0.060(4) Uani 1 1 d G U . . .
H103 H 0.4472 0.4293 0.4993 0.073 Uiso 1 1 calc R U . . .
C104 C 0.3777(5) 0.3997(9) 0.4746(2) 0.060(4) Uani 1 1 d G U . . .
H104 H 0.3543 0.3881 0.4883 0.072 Uiso 1 1 calc R U . . .
C105 C 0.3566(4) 0.3921(10) 0.4481(2) 0.066(4) Uani 1 1 d G U . . .
H105 H 0.3189 0.3753 0.4436 0.079 Uiso 1 1 calc R U . . .
C106 C 0.3908(5) 0.4090(9) 0.42821(17) 0.059(3) Uani 1 1 d G U . . .
H106 H 0.3765 0.4038 0.4101 0.071 Uiso 1 1 calc R U . . .
C111 C 0.4611(5) 0.5774(6) 0.3963(2) 0.046(3) Uani 1 1 d G U . . .
C112 C 0.4327(5) 0.6360(8) 0.41231(19) 0.056(3) Uani 1 1 d G U . . .
H112 H 0.4255 0.6154 0.4295 0.068 Uiso 1 1 calc R U . . .
C113 C 0.4149(6) 0.7248(8) 0.4032(3) 0.069(4) Uani 1 1 d G U . . .
H113 H 0.3955 0.7648 0.4141 0.083 Uiso 1 1 calc R U . . .
C114 C 0.4255(7) 0.7549(7) 0.3781(3) 0.081(4) Uani 1 1 d G U . . .
H114 H 0.4133 0.8156 0.3718 0.098 Uiso 1 1 calc R U . . .
C115 C 0.4539(7) 0.6963(9) 0.3620(2) 0.084(4) Uani 1 1 d G U . . .
H115 H 0.4612 0.7169 0.3449 0.100 Uiso 1 1 calc R U . . .
C116 C 0.4717(6) 0.6075(8) 0.3712(2) 0.069(4) Uani 1 1 d G U . . .
H116 H 0.4912 0.5675 0.3602 0.083 Uiso 1 1 calc R U . . .
C121 C 0.5562(4) 0.4891(8) 0.4226(2) 0.042(3) Uani 1 1 d G U . . .
C122 C 0.5992(5) 0.4251(7) 0.4207(2) 0.062(4) Uani 1 1 d G U . . .
H122 H 0.5929 0.3689 0.4106 0.074 Uiso 1 1 calc R U . . .
C123 C 0.6515(4) 0.4436(9) 0.4336(3) 0.073(4) Uani 1 1 d G U . . .
H123 H 0.6808 0.3999 0.4323 0.088 Uiso 1 1 calc R U . . .
C124 C 0.6607(4) 0.5259(9) 0.4484(3) 0.070(4) Uani 1 1 d G U . . .
H124 H 0.6965 0.5385 0.4572 0.084 Uiso 1 1 calc R U . . .
C125 C 0.6178(5) 0.5898(7) 0.4503(3) 0.067(4) Uani 1 1 d G U . . .
H125 H 0.6241 0.6461 0.4604 0.081 Uiso 1 1 calc R U . . .
C126 C 0.5655(4) 0.5714(7) 0.4374(3) 0.058(3) Uani 1 1 d G U . . .
H126 H 0.5362 0.6151 0.4387 0.069 Uiso 1 1 calc R U . . .
P2 P 0.6473(2) 0.4610(5) 0.34288(11) 0.0669(15) Uani 1 1 d . U . . .
C201 C 0.6770(7) 0.4494(14) 0.3112(3) 0.089(4) Uani 1 1 d G U . . .
C202 C 0.7053(8) 0.5223(11) 0.3000(4) 0.106(5) Uani 1 1 d G U . . .
H202 H 0.7076 0.5829 0.3082 0.127 Uiso 1 1 calc R U . . .
C203 C 0.7303(8) 0.5066(13) 0.2769(4) 0.112(5) Uani 1 1 d G U . . .
H203 H 0.7496 0.5565 0.2692 0.134 Uiso 1 1 calc R U . . .
C204 C 0.7270(8) 0.4180(15) 0.2649(3) 0.114(5) Uani 1 1 d G U . . .
H204 H 0.7440 0.4072 0.2491 0.136 Uiso 1 1 calc R U . . .
C205 C 0.6987(8) 0.3451(11) 0.2761(4) 0.108(5) Uani 1 1 d G U . . .
H205 H 0.6964 0.2845 0.2679 0.130 Uiso 1 1 calc R U . . .
C206 C 0.6737(7) 0.3608(12) 0.2993(4) 0.096(5) Uani 1 1 d G U . . .
H206 H 0.6544 0.3109 0.3069 0.116 Uiso 1 1 calc R U . . .
C211 C 0.7071(5) 0.4313(14) 0.3665(3) 0.084(4) Uani 1 1 d G U . . .
C212 C 0.7158(7) 0.3405(12) 0.3766(4) 0.104(5) Uani 1 1 d G U . . .
H212 H 0.6906 0.2912 0.3711 0.125 Uiso 1 1 calc R U . . .
C213 C 0.7612(8) 0.3219(12) 0.3949(4) 0.113(5) Uani 1 1 d G U . . .
H213 H 0.7671 0.2598 0.4018 0.135 Uiso 1 1 calc R U . . .
C214 C 0.7980(6) 0.3941(15) 0.4031(3) 0.112(5) Uani 1 1 d G U . . .
H214 H 0.8291 0.3814 0.4155 0.134 Uiso 1 1 calc R U . . .
C215 C 0.7894(6) 0.4849(13) 0.3929(4) 0.108(5) Uani 1 1 d G U . . .
H215 H 0.8145 0.5342 0.3985 0.129 Uiso 1 1 calc R U . . .
C216 C 0.7439(7) 0.5035(11) 0.3746(3) 0.098(5) Uani 1 1 d G U . . .
H216 H 0.7380 0.5656 0.3677 0.118 Uiso 1 1 calc R U . . .
C221 C 0.6333(8) 0.5752(11) 0.3488(4) 0.093(4) Uani 1 1 d G U . . .
C222 C 0.6089(8) 0.6259(15) 0.3272(3) 0.116(5) Uani 1 1 d G U . . .
H222 H 0.6053 0.5981 0.3100 0.139 Uiso 1 1 calc R U . . .
C223 C 0.5898(9) 0.7173(15) 0.3307(4) 0.128(6) Uani 1 1 d G U . . .
H223 H 0.5731 0.7520 0.3159 0.154 Uiso 1 1 calc R U . . .
C224 C 0.5951(9) 0.7580(11) 0.3558(5) 0.127(6) Uani 1 1 d G U . . .
H224 H 0.5820 0.8204 0.3582 0.152 Uiso 1 1 calc R U . . .
C225 C 0.6195(9) 0.7072(14) 0.3775(3) 0.121(6) Uani 1 1 d G U . . .
H225 H 0.6231 0.7350 0.3946 0.145 Uiso 1 1 calc R U . . .
C226 C 0.6386(8) 0.6158(14) 0.3739(3) 0.108(5) Uani 1 1 d G U . . .
H226 H 0.6553 0.5811 0.3887 0.129 Uiso 1 1 calc R U . . .
P3 P 0.4914(3) 0.1139(3) 0.44437(9) 0.0587(13) Uani 1 1 d . U . . .
C301 C 0.5200(7) 0.1914(9) 0.4714(2) 0.073(3) Uani 1 1 d G U . . .
C302 C 0.4980(6) 0.1939(9) 0.4957(3) 0.079(4) Uani 1 1 d G U . . .
H302 H 0.4667 0.1563 0.4985 0.095 Uiso 1 1 calc R U . . .
C303 C 0.5219(7) 0.2515(10) 0.51604(19) 0.087(5) Uani 1 1 d G U . . .
H303 H 0.5069 0.2533 0.5326 0.104 Uiso 1 1 calc R U . . .
C304 C 0.5678(7) 0.3066(10) 0.5120(2) 0.097(5) Uani 1 1 d G U . . .
H304 H 0.5842 0.3460 0.5259 0.116 Uiso 1 1 calc R U . . .
C305 C 0.5898(6) 0.3041(11) 0.4877(3) 0.097(5) Uani 1 1 d G U . . .
H305 H 0.6212 0.3417 0.4850 0.116 Uiso 1 1 calc R U . . .
C306 C 0.5659(7) 0.2465(11) 0.4674(2) 0.088(4) Uani 1 1 d G U . . .
H306 H 0.5810 0.2448 0.4508 0.106 Uiso 1 1 calc R U . . .
C311 C 0.5357(6) 0.0115(7) 0.4452(2) 0.062(3) Uani 1 1 d G U . . .
C312 C 0.5225(5) -0.0613(9) 0.4272(2) 0.066(4) Uani 1 1 d G U . . .
H312 H 0.4896 -0.0581 0.4153 0.079 Uiso 1 1 calc R U . . .
C313 C 0.5576(6) -0.1389(7) 0.4265(2) 0.073(4) Uani 1 1 d G U . . .
H313 H 0.5486 -0.1887 0.4142 0.088 Uiso 1 1 calc R U . . .
C314 C 0.6058(6) -0.1437(8) 0.4438(3) 0.077(4) Uani 1 1 d G U . . .
H314 H 0.6298 -0.1967 0.4433 0.093 Uiso 1 1 calc R U . . .
C315 C 0.6190(5) -0.0708(10) 0.4618(3) 0.081(4) Uani 1 1 d G U . . .
H315 H 0.6520 -0.0741 0.4736 0.097 Uiso 1 1 calc R U . . .
C316 C 0.5840(6) 0.0067(8) 0.4625(2) 0.073(4) Uani 1 1 d G U . . .
H316 H 0.5930 0.0565 0.4748 0.088 Uiso 1 1 calc R U . . .
C321 C 0.4268(5) 0.0692(10) 0.4531(3) 0.068(3) Uani 1 1 d G U . . .
C322 C 0.3814(7) 0.1296(8) 0.4502(3) 0.083(4) Uani 1 1 d G U . . .
H322 H 0.3853 0.1920 0.4436 0.100 Uiso 1 1 calc R U . . .
C323 C 0.3302(6) 0.0987(11) 0.4569(3) 0.094(5) Uani 1 1 d G U . . .
H323 H 0.2991 0.1400 0.4549 0.112 Uiso 1 1 calc R U . . .
C324 C 0.3244(5) 0.0075(12) 0.4665(3) 0.091(5) Uani 1 1 d G U . . .
H324 H 0.2894 -0.0136 0.4710 0.109 Uiso 1 1 calc R U . . .
C325 C 0.3699(7) -0.0529(8) 0.4693(3) 0.085(4) Uani 1 1 d G U . . .
H325 H 0.3659 -0.1153 0.4759 0.102 Uiso 1 1 calc R U . . .
C326 C 0.4211(6) -0.0221(9) 0.4627(3) 0.075(4) Uani 1 1 d G U . . .
H326 H 0.4521 -0.0634 0.4646 0.089 Uiso 1 1 calc R U . . .
P4 P 0.3030(2) 0.4719(5) 0.33421(11) 0.0771(17) Uani 1 1 d . U . . .
C401 C 0.2703(7) 0.4959(15) 0.3641(3) 0.091(4) Uani 1 1 d G U . . .
C402 C 0.3021(5) 0.5370(14) 0.3855(3) 0.102(5) Uani 1 1 d G U . . .
H402 H 0.3395 0.5539 0.3839 0.122 Uiso 1 1 calc R U . . .
C403 C 0.2791(7) 0.5534(15) 0.4091(3) 0.110(5) Uani 1 1 d G U . . .
H403 H 0.3008 0.5815 0.4237 0.131 Uiso 1 1 calc R U . . .
C404 C 0.2243(7) 0.5287(16) 0.4114(3) 0.114(5) Uani 1 1 d G U . . .
H404 H 0.2086 0.5400 0.4275 0.136 Uiso 1 1 calc R U . . .
C405 C 0.1925(6) 0.4876(16) 0.3900(4) 0.120(5) Uani 1 1 d G U . . .
H405 H 0.1551 0.4707 0.3915 0.144 Uiso 1 1 calc R U . . .
C406 C 0.2155(6) 0.4712(15) 0.3664(3) 0.114(5) Uani 1 1 d G U . . .
H406 H 0.1938 0.4431 0.3518 0.137 Uiso 1 1 calc R U . . .
C411 C 0.2488(6) 0.4208(13) 0.3090(3) 0.093(4) Uani 1 1 d G U . . .
C412 C 0.2046(8) 0.4775(11) 0.2991(4) 0.107(5) Uani 1 1 d G U . . .
H412 H 0.2030 0.5417 0.3045 0.129 Uiso 1 1 calc R U . . .
C413 C 0.1627(6) 0.4402(14) 0.2814(4) 0.109(5) Uani 1 1 d G U . . .
H413 H 0.1325 0.4789 0.2746 0.131 Uiso 1 1 calc R U . . .
C414 C 0.1651(7) 0.3462(14) 0.2734(4) 0.115(5) Uani 1 1 d G U . . .
H414 H 0.1364 0.3207 0.2613 0.138 Uiso 1 1 calc R U . . .
C415 C 0.2093(8) 0.2895(11) 0.2833(4) 0.114(5) Uani 1 1 d G U . . .
H415 H 0.2109 0.2253 0.2779 0.136 Uiso 1 1 calc R U . . .
C416 C 0.2512(6) 0.3268(13) 0.3010(4) 0.104(5) Uani 1 1 d G U . . .
H416 H 0.2814 0.2881 0.3078 0.125 Uiso 1 1 calc R U . . .
C421 C 0.3219(8) 0.5932(11) 0.3219(4) 0.094(4) Uani 1 1 d G U . . .
C422 C 0.2997(7) 0.6758(15) 0.3314(3) 0.109(5) Uani 1 1 d G U . . .
H422 H 0.2762 0.6727 0.3452 0.131 Uiso 1 1 calc R U . . .
C423 C 0.3119(8) 0.7627(12) 0.3205(4) 0.118(5) Uani 1 1 d G U . . .
H423 H 0.2968 0.8191 0.3270 0.142 Uiso 1 1 calc R U . . .
C424 C 0.3463(9) 0.7672(12) 0.3002(4) 0.120(5) Uani 1 1 d G U . . .
H424 H 0.3547 0.8266 0.2928 0.144 Uiso 1 1 calc R U . . .
C425 C 0.3685(7) 0.6846(15) 0.2907(3) 0.115(5) Uani 1 1 d G U . . .
H425 H 0.3920 0.6877 0.2768 0.138 Uiso 1 1 calc R U . . .
C426 C 0.3562(8) 0.5977(12) 0.3015(4) 0.107(5) Uani 1 1 d G U . . .
H426 H 0.3714 0.5413 0.2951 0.129 Uiso 1 1 calc R U . . .
C501 C 0.5000 0.585(3) 0.2500 0.093(11) Uiso 1 2 d S . P . .
H50A H 0.4971 0.6254 0.2657 0.112 Uiso 0.5 1 calc R U P . .
H50B H 0.5029 0.6254 0.2343 0.112 Uiso 0.5 1 calc R U P . .
Cl1 Cl 0.4406(3) 0.5066(6) 0.24466(16) 0.108(2) Uiso 1 1 d . . . . .

loop_
_atom_site_aniso_label
_atom_site_aniso_U_11
_atom_site_aniso_U_22
_atom_site_aniso_U_33
_atom_site_aniso_U_23
_atom_site_aniso_U_13
_atom_site_aniso_U_12
Au1 0.0234(3) 0.0229(2) 0.0233(3) -0.0025(2) 0.00578(19) 0.0002(2)
Au2 0.0299(3) 0.0957(6) 0.0363(3) -0.0252(4) 0.0139(3) -0.0268(3)
Au3 0.1000(6) 0.0264(3) 0.0255(3) 0.0014(2) 0.0059(3) 0.0048(3)
Au4 0.0272(3) 0.0623(4) 0.0313(3) 0.0135(3) 0.0048(2) 0.0091(3)
Ru1 0.1141(15) 0.0506(9) 0.0392(8) -0.0226(7) 0.0314(9) -0.0293(9)
Ru2 0.0659(9) 0.0500(8) 0.0313(7) -0.0045(6) 0.0065(6) 0.0306(7)
Ru3 0.0521(8) 0.0396(7) 0.0292(6) -0.0046(5) 0.0096(6) -0.0215(6)
Ru4 0.0260(6) 0.0401(7) 0.0231(6) 0.0021(5) 0.0061(4) -0.0062(5)
C1 0.105(11) 0.128(11) 0.104(11) -0.015(9) 0.016(8) -0.012(9)
C2 0.168(13) 0.137(13) 0.137(13) -0.004(9) 0.027(9) 0.004(9)
C3 0.109(16) 0.085(14) 0.057(12) -0.020(11) 0.015(11) 0.021(12)
C4 0.102(15) 0.122(17) 0.059(12) -0.011(12) 0.014(11) 0.063(13)
C5 0.138(11) 0.104(11) 0.104(11) 0.005(9) 0.024(8) 0.020(9)
C6 0.080(9) 0.092(9) 0.078(9) -0.005(8) -0.004(7) 0.027(8)
C7 0.140(16) 0.030(9) 0.070(12) -0.016(8) 0.029(12) -0.037(10)
C8 0.060(11) 0.115(15) 0.059(11) -0.030(11) 0.014(9) -0.061(11)
C9 0.084(13) 0.068(11) 0.050(10) 0.011(9) 0.022(9) -0.028(10)
C10 0.024(8) 0.157(16) 0.033(8) 0.031(10) -0.003(7) 0.001(10)
C11 0.035(8) 0.072(11) 0.040(8) 0.001(8) 0.013(7) -0.015(8)
C12 0.097(12) 0.030(8) 0.033(8) 0.014(7) 0.036(8) 0.003(8)
O1 0.107(11) 0.174(13) 0.099(11) -0.036(10) 0.016(9) -0.027(11)
O2 0.205(15) 0.123(13) 0.134(13) 0.003(11) 0.041(12) 0.006(12)
O3 0.120(13) 0.111(12) 0.064(9) -0.035(9) 0.030(9) 0.029(10)
O4 0.091(11) 0.148(15) 0.079(10) -0.011(10) 0.027(9) 0.068(11)
O5 0.193(13) 0.089(10) 0.100(11) 0.008(9) 0.039(10) 0.046(11)
O6 0.089(10) 0.129(11) 0.077(9) -0.011(9) -0.025(8) 0.037(9)
O7 0.161(15) 0.036(7) 0.097(11) 0.001(7) 0.023(10) -0.040(9)
O8 0.072(10) 0.149(14) 0.077(10) -0.035(10) 0.010(8) -0.061(10)
O9 0.085(10) 0.082(9) 0.064(8) 0.009(7) 0.040(7) -0.029(8)
O10 0.051(7) 0.168(13) 0.054(8) 0.027(8) 0.000(6) -0.009(8)
O11 0.046(7) 0.087(9) 0.036(6) -0.009(6) 0.022(5) -0.010(6)
O12 0.114(11) 0.046(7) 0.056(7) 0.013(6) 0.043(7) 0.009(7)
P1 0.045(2) 0.0239(17) 0.0312(19) -0.0054(15) 0.0157(16) -0.0024(16)
C101 0.061(6) 0.044(6) 0.037(5) -0.002(5) 0.022(5) -0.004(5)
C102 0.070(7) 0.055(7) 0.047(6) 0.006(6) 0.023(6) 0.001(6)
C103 0.077(8) 0.061(7) 0.048(7) 0.006(6) 0.027(7) 0.005(7)
C104 0.075(8) 0.060(7) 0.051(7) 0.001(6) 0.034(7) 0.006(7)
C105 0.076(8) 0.071(8) 0.055(7) -0.004(7) 0.030(7) -0.009(7)
C106 0.071(7) 0.067(7) 0.044(7) -0.005(6) 0.024(6) -0.011(7)
C111 0.066(6) 0.032(5) 0.042(6) -0.003(5) 0.004(5) 0.012(5)
C112 0.071(8) 0.040(6) 0.057(7) -0.011(6) 0.003(6) 0.022(6)
C113 0.090(9) 0.045(7) 0.071(8) -0.009(7) -0.006(7) 0.033(7)
C114 0.113(9) 0.049(7) 0.079(8) 0.003(7) -0.004(8) 0.034(7)
C115 0.125(9) 0.054(7) 0.071(8) 0.011(7) 0.003(8) 0.030(8)
C116 0.106(9) 0.044(7) 0.058(7) 0.004(6) 0.007(7) 0.023(7)
C121 0.054(6) 0.032(5) 0.041(6) -0.008(5) 0.009(5) -0.011(5)
C122 0.067(8) 0.051(7) 0.067(7) -0.014(6) 0.001(7) -0.001(6)
C123 0.077(8) 0.062(8) 0.079(8) -0.015(7) -0.004(7) -0.001(7)
C124 0.077(8) 0.060(8) 0.071(8) -0.013(7) 0.000(7) -0.007(7)
C125 0.080(8) 0.052(7) 0.070(8) -0.011(7) 0.004(7) -0.011(7)
C126 0.073(8) 0.038(6) 0.062(7) -0.013(6) 0.005(7) -0.006(6)
P2 0.040(2) 0.106(4) 0.059(3) -0.038(3) 0.025(2) -0.033(3)
C201 0.071(6) 0.117(7) 0.082(6) -0.022(6) 0.026(6) -0.028(6)
C202 0.099(7) 0.120(7) 0.100(7) -0.009(6) 0.020(6) -0.021(6)
C203 0.109(7) 0.120(8) 0.109(7) -0.005(6) 0.023(6) -0.015(6)
C204 0.111(7) 0.122(8) 0.108(7) -0.003(6) 0.016(6) -0.009(6)
C205 0.103(7) 0.120(8) 0.103(7) -0.008(6) 0.016(6) -0.008(6)
C206 0.086(7) 0.114(7) 0.091(7) -0.017(6) 0.021(6) -0.012(6)
C211 0.053(6) 0.113(8) 0.087(7) -0.041(7) 0.012(6) -0.020(7)
C212 0.076(9) 0.122(10) 0.113(10) -0.045(9) -0.001(8) -0.008(9)
C213 0.083(9) 0.129(11) 0.124(11) -0.041(10) -0.003(9) 0.001(9)
C214 0.078(9) 0.135(11) 0.121(11) -0.036(10) 0.000(9) 0.002(10)
C215 0.074(9) 0.133(11) 0.115(10) -0.034(10) 0.004(8) -0.006(9)
C216 0.064(8) 0.127(10) 0.103(10) -0.033(9) 0.007(8) -0.016(8)
C221 0.081(8) 0.107(8) 0.094(8) -0.025(7) 0.030(7) -0.013(7)
C222 0.116(10) 0.113(10) 0.122(10) -0.023(9) 0.026(9) -0.001(9)
C223 0.135(11) 0.118(11) 0.134(11) -0.024(10) 0.023(10) 0.010(10)
C224 0.136(11) 0.118(11) 0.129(12) -0.027(10) 0.028(11) 0.016(10)
C225 0.127(11) 0.114(11) 0.124(11) -0.028(10) 0.028(10) 0.008(10)
C226 0.109(10) 0.107(10) 0.111(10) -0.026(9) 0.026(9) 0.000(9)
P3 0.111(4) 0.038(2) 0.028(2) 0.0035(18) 0.011(2) 0.017(2)
C301 0.139(8) 0.045(6) 0.035(6) -0.003(5) 0.002(6) 0.021(6)
C302 0.150(10) 0.047(7) 0.037(7) -0.004(6) 0.000(8) 0.027(8)
C303 0.160(11) 0.056(8) 0.041(7) -0.008(7) -0.003(8) 0.031(8)
C304 0.166(12) 0.070(9) 0.050(7) -0.016(7) -0.012(9) 0.023(9)
C305 0.161(11) 0.074(9) 0.050(7) -0.014(7) -0.012(8) 0.016(9)
C306 0.152(11) 0.064(8) 0.045(7) -0.007(7) -0.006(8) 0.015(8)
C311 0.106(7) 0.039(6) 0.042(6) 0.005(5) 0.012(6) 0.019(6)
C312 0.109(9) 0.039(7) 0.049(7) 0.003(6) 0.009(7) 0.023(7)
C313 0.112(10) 0.048(7) 0.060(8) -0.007(7) 0.011(7) 0.024(7)
C314 0.109(10) 0.059(8) 0.066(8) -0.009(7) 0.016(8) 0.026(8)
C315 0.108(10) 0.067(8) 0.069(8) -0.010(7) 0.010(8) 0.022(8)
C316 0.107(9) 0.056(7) 0.057(7) -0.007(7) 0.010(7) 0.017(7)
C321 0.102(7) 0.065(7) 0.039(6) 0.014(6) 0.011(6) 0.032(6)
C322 0.107(9) 0.089(9) 0.056(7) 0.016(7) 0.022(7) 0.036(8)
C323 0.108(10) 0.107(10) 0.069(8) 0.019(8) 0.020(8) 0.035(9)
C324 0.105(10) 0.106(10) 0.064(8) 0.019(8) 0.017(8) 0.032(9)
C325 0.104(10) 0.093(9) 0.058(8) 0.021(8) 0.011(8) 0.028(8)
C326 0.100(9) 0.076(8) 0.049(7) 0.019(7) 0.011(7) 0.029(8)
P4 0.058(3) 0.125(5) 0.049(3) 0.022(3) 0.007(2) 0.052(3)
C401 0.063(7) 0.151(9) 0.060(7) 0.008(7) 0.011(6) 0.044(7)
C402 0.075(9) 0.158(11) 0.075(8) -0.005(9) 0.023(7) 0.041(9)
C403 0.081(9) 0.170(12) 0.081(9) -0.011(10) 0.027(8) 0.035(10)
C404 0.081(9) 0.182(12) 0.082(9) -0.015(10) 0.029(8) 0.034(10)
C405 0.083(9) 0.193(12) 0.088(9) -0.008(10) 0.028(8) 0.024(10)
C406 0.081(9) 0.184(11) 0.080(9) -0.001(9) 0.023(8) 0.027(9)
C411 0.071(6) 0.128(7) 0.077(7) 0.004(7) -0.007(6) 0.045(7)
C412 0.095(7) 0.127(8) 0.097(7) -0.006(6) -0.003(6) 0.027(6)
C413 0.094(7) 0.127(8) 0.102(8) -0.007(7) -0.010(6) 0.023(7)
C414 0.094(9) 0.137(10) 0.107(9) -0.004(9) -0.025(8) 0.021(9)
C415 0.090(9) 0.138(10) 0.106(10) 0.002(9) -0.025(8) 0.023(9)
C416 0.078(8) 0.132(10) 0.097(9) 0.005(9) -0.020(8) 0.028(9)
C421 0.092(6) 0.109(6) 0.085(6) 0.019(5) 0.019(5) 0.032(5)
C422 0.110(7) 0.113(7) 0.106(7) 0.017(6) 0.019(6) 0.014(6)
C423 0.120(8) 0.118(8) 0.119(8) 0.016(6) 0.019(6) 0.009(6)
C424 0.122(8) 0.120(8) 0.120(8) 0.014(6) 0.021(6) 0.010(6)
C425 0.114(8) 0.115(8) 0.116(8) 0.016(6) 0.020(6) 0.011(6)
C426 0.106(7) 0.112(7) 0.106(7) 0.019(6) 0.021(6) 0.017(6)

loop_
_atom_type_symbol
_atom_type_description
_atom_type_scat_dispersion_real
_atom_type_scat_dispersion_imag
_atom_type_scat_source
C C 0.0033 0.0016 'International Tables Vol C Tables 4.2.6.8 and 6.1.1.4'
H H 0.0000 0.0000 'International Tables Vol C Tables 4.2.6.8 and 6.1.1.4'
Au Au -2.0133 8.8022 'International Tables Vol C Tables 4.2.6.8 and 6.1.1.4'
O O 0.0106 0.0060 'International Tables Vol C Tables 4.2.6.8 and 6.1.1.4'
P P 0.1023 0.0942 'International Tables Vol C Tables 4.2.6.8 and 6.1.1.4'
Ru Ru -1.2594 0.8363 'International Tables Vol C Tables 4.2.6.8 and 6.1.1.4'
Cl Cl 0.1484 0.1585 'International Tables Vol C Tables 4.2.6.8 and 6.1.1.4'

loop_
_geom_angle_atom_site_label_1
_geom_angle_atom_site_label_2
_geom_angle_atom_site_label_3
_geom_angle
_geom_angle_site_symmetry_1
_geom_angle_site_symmetry_3
_geom_angle_publ_flag
P1 Au1 Au3 103.70(10) . . ?
P1 Au1 Au2 109.51(10) . . ?
Au3 Au1 Au2 109.77(3) . . ?
P1 Au1 Au4 109.73(11) . . ?
Au3 Au1 Au4 112.35(3) . . ?
Au2 Au1 Au4 111.48(3) . . ?
P1 Au1 Ru3 141.04(10) . . ?
Au3 Au1 Ru3 58.47(3) . . ?
Au2 Au1 Ru3 109.22(3) . . ?
Au4 Au1 Ru3 58.47(3) . . ?
P1 Au1 Ru4 146.57(10) . . ?
Au3 Au1 Ru4 109.72(3) . . ?
Au2 Au1 Ru4 58.15(3) . . ?
Au4 Au1 Ru4 57.95(3) . . ?
Ru3 Au1 Ru4 63.31(3) . . ?
P1 Au1 Ru2 141.35(11) . . ?
Au3 Au1 Ru2 58.22(3) . . ?
Au2 Au1 Ru2 57.13(4) . . ?
Au4 Au1 Ru2 108.84(4) . . ?
Ru3 Au1 Ru2 62.63(5) . . ?
Ru4 Au1 Ru2 62.25(4) . . ?
P2 Au2 Ru2 146.80(18) . . ?
P2 Au2 Ru4 141.23(17) . . ?
Ru2 Au2 Ru4 66.43(4) . . ?
P2 Au2 Au1 136.70(13) . . ?
Ru2 Au2 Au1 64.10(3) . . ?
Ru4 Au2 Au1 62.98(3) . . ?
P3 Au3 Ru3 143.92(17) . . ?
P3 Au3 Au1 142.94(12) . . ?
Ru3 Au3 Au1 62.65(3) . . ?
P3 Au3 Ru2 139.56(15) . . ?
Ru3 Au3 Ru2 66.08(4) . . ?
Au1 Au3 Ru2 63.83(3) . . ?
P4 Au4 Ru4 143.36(14) . . ?
P4 Au4 Ru3 143.3(2) . . ?
Ru4 Au4 Ru3 66.17(4) . . ?
P4 Au4 Au1 140.65(18) . . ?
Ru4 Au4 Au1 62.54(3) . . ?
Ru3 Au4 Au1 61.76(3) . . ?
C2 Ru1 C3 95.2(15) . . ?
C2 Ru1 C1 84.6(17) . . ?
C3 Ru1 C1 91.8(12) . . ?
C2 Ru1 Ru3 98.5(12) . . ?
C3 Ru1 Ru3 160.7(8) . . ?
C1 Ru1 Ru3 102.9(10) . . ?
C2 Ru1 Ru4 163.0(12) . . ?
C3 Ru1 Ru4 100.2(8) . . ?
C1 Ru1 Ru4 101.8(11) . . ?
Ru3 Ru1 Ru4 64.86(5) . . ?
C2 Ru1 Ru2 106.6(13) . . ?
C3 Ru1 Ru2 98.7(8) . . ?
C1 Ru1 Ru2 163.7(11) . . ?
Ru3 Ru1 Ru2 64.42(5) . . ?
Ru4 Ru1 Ru2 64.24(5) . . ?
C5 Ru2 C6 90.0(13) . . ?
C5 Ru2 C4 89.4(13) . . ?
C6 Ru2 C4 95.5(11) . . ?
C5 Ru2 Au2 158.8(11) . . ?
C6 Ru2 Au2 79.4(9) . . ?
C4 Ru2 Au2 73.6(9) . . ?
C5 Ru2 Au3 81.3(10) . . ?
C6 Ru2 Au3 68.0(8) . . ?
C4 Ru2 Au3 160.9(7) . . ?
Au2 Ru2 Au3 111.01(5) . . ?
C5 Ru2 Ru1 80.4(11) . . ?
C6 Ru2 Ru1 170.4(8) . . ?
C4 Ru2 Ru1 85.6(9) . . ?
Au2 Ru2 Ru1 110.06(6) . . ?
Au3 Ru2 Ru1 108.94(7) . . ?
C5 Ru2 Au1 138.4(10) . . ?
C6 Ru2 Au1 82.4(7) . . ?
C4 Ru2 Au1 131.9(9) . . ?
Au2 Ru2 Au1 58.77(3) . . ?
Au3 Ru2 Au1 57.95(3) . . ?
Ru1 Ru2 Au1 103.96(6) . . ?
C5 Ru2 Ru4 137.8(11) . . ?
C6 Ru2 Ru4 131.7(8) . . ?
C4 Ru2 Ru4 91.8(7) . . ?
Au2 Ru2 Ru4 57.24(4) . . ?
Au3 Ru2 Ru4 106.30(5) . . ?
Ru1 Ru2 Ru4 57.72(5) . . ?
Au1 Ru2 Ru4 58.37(3) . . ?
C5 Ru2 Ru3 94.7(11) . . ?
C6 Ru2 Ru3 122.8(8) . . ?
C4 Ru2 Ru3 141.4(8) . . ?
Au2 Ru2 Ru3 106.51(5) . . ?
Au3 Ru2 Ru3 56.64(4) . . ?
Ru1 Ru2 Ru3 57.47(5) . . ?
Au1 Ru2 Ru3 57.73(4) . . ?
Ru4 Ru2 Ru3 60.31(4) . . ?
C7 Ru3 C8 92.1(11) . . ?
C7 Ru3 C9 94.2(9) . . ?
C8 Ru3 C9 92.2(9) . . ?
C7 Ru3 Au3 70.4(7) . . ?
C8 Ru3 Au3 159.1(7) . . ?
C9 Ru3 Au3 78.3(7) . . ?
C7 Ru3 Au4 163.0(8) . . ?
C8 Ru3 Au4 79.7(8) . . ?
C9 Ru3 Au4 71.5(6) . . ?
Au3 Ru3 Au4 113.91(5) . . ?
C7 Ru3 Ru1 84.6(7) . . ?
C8 Ru3 Ru1 78.3(7) . . ?
C9 Ru3 Ru1 170.3(7) . . ?
Au3 Ru3 Ru1 110.11(7) . . ?
Au4 Ru3 Ru1 107.93(6) . . ?
C7 Ru3 Au1 128.9(8) . . ?
C8 Ru3 Au1 138.8(8) . . ?
C9 Ru3 Au1 82.2(6) . . ?
Au3 Ru3 Au1 58.88(3) . . ?
Au4 Ru3 Au1 59.76(3) . . ?
Ru1 Ru3 Au1 106.03(5) . . ?
C7 Ru3 Ru2 88.8(8) . . ?
C8 Ru3 Ru2 136.1(6) . . ?
C9 Ru3 Ru2 131.5(7) . . ?
Au3 Ru3 Ru2 57.28(4) . . ?
Au4 Ru3 Ru2 107.48(5) . . ?
Ru1 Ru3 Ru2 58.11(5) . . ?
Au1 Ru3 Ru2 59.65(4) . . ?
C7 Ru3 Ru4 139.4(7) . . ?
C8 Ru3 Ru4 94.3(6) . . ?
C9 Ru3 Ru4 125.6(6) . . ?
Au3 Ru3 Ru4 106.41(5) . . ?
Au4 Ru3 Ru4 56.78(3) . . ?
Ru1 Ru3 Ru4 57.74(5) . . ?
Au1 Ru3 Ru4 58.80(3) . . ?
Ru2 Ru3 Ru4 59.81(4) . . ?
C10 Ru4 C11 90.9(8) . . ?
C10 Ru4 C12 94.7(10) . . ?
C11 Ru4 C12 92.1(8) . . ?
C10 Ru4 Au2 161.6(7) . . ?
C11 Ru4 Au2 78.4(5) . . ?
C12 Ru4 Au2 71.0(6) . . ?
C10 Ru4 Au4 72.8(6) . . ?
C11 Ru4 Au4 159.3(6) . . ?
C12 Ru4 Au4 77.0(5) . . ?
Au2 Ru4 Au4 113.55(4) . . ?
C10 Ru4 Ru1 83.4(8) . . ?
C11 Ru4 Ru1 82.1(6) . . ?
C12 Ru4 Ru1 173.8(5) . . ?
Au2 Ru4 Ru1 109.52(6) . . ?
Au4 Ru4 Ru1 107.87(5) . . ?
C10 Ru4 Au1 132.0(6) . . ?
C11 Ru4 Au1 136.7(5) . . ?
C12 Ru4 Au1 80.6(5) . . ?
Au2 Ru4 Au1 58.86(3) . . ?
Au4 Ru4 Au1 59.51(3) . . ?
Ru1 Ru4 Au1 105.01(5) . . ?
C10 Ru4 Ru2 140.2(8) . . ?
C11 Ru4 Ru2 92.9(6) . . ?
C12 Ru4 Ru2 124.7(6) . . ?
Au2 Ru4 Ru2 56.33(4) . . ?
Au4 Ru4 Ru2 107.76(4) . . ?
Ru1 Ru4 Ru2 58.03(5) . . ?
Au1 Ru4 Ru2 59.38(3) . . ?
C10 Ru4 Ru3 92.6(6) . . ?
C11 Ru4 Ru3 138.5(6) . . ?
C12 Ru4 Ru3 128.6(5) . . ?
Au2 Ru4 Ru3 105.43(5) . . ?
Au4 Ru4 Ru3 57.05(4) . . ?
Ru1 Ru4 Ru3 57.40(4) . . ?
Au1 Ru4 Ru3 57.89(3) . . ?
Ru2 Ru4 Ru3 59.88(5) . . ?
O1 C1 Ru1 178(3) . . ?
O2 C2 Ru1 156(4) . . ?
O3 C3 Ru1 177(2) . . ?
O4 C4 Ru2 177(2) . . ?
O5 C5 Ru2 180(4) . . ?
O6 C6 Ru2 171(2) . . ?
O7 C7 Ru3 175(3) . . ?
O8 C8 Ru3 172.3(18) . . ?
O9 C9 Ru3 169.5(18) . . ?
O10 C10 Ru4 177(2) . . ?
O11 C11 Ru4 176.7(17) . . ?
O12 C12 Ru4 170.6(17) . . ?
C111 P1 C101 104.3(6) . . ?
C111 P1 C121 102.6(6) . . ?
C101 P1 C121 105.0(6) . . ?
C111 P1 Au1 114.4(4) . . ?
C101 P1 Au1 113.0(4) . . ?
C121 P1 Au1 116.2(4) . . ?
C102 C101 C106 120.0 . . ?
C102 C101 P1 123.3(6) . . ?
C106 C101 P1 116.5(6) . . ?
C103 C102 C101 120.0 . . ?
C103 C102 H102 120.0 . . ?
C101 C102 H102 120.0 . . ?
C104 C103 C102 120.0 . . ?
C104 C103 H103 120.0 . . ?
C102 C103 H103 120.0 . . ?
C103 C104 C105 120.0 . . ?
C103 C104 H104 120.0 . . ?
C105 C104 H104 120.0 . . ?
C106 C105 C104 120.0 . . ?
C106 C105 H105 120.0 . . ?
C104 C105 H105 120.0 . . ?
C105 C106 C101 120.0 . . ?
C105 C106 H106 120.0 . . ?
C101 C106 H106 120.0 . . ?
C112 C111 C116 120.0 . . ?
C112 C111 P1 122.2(6) . . ?
C116 C111 P1 117.8(6) . . ?
C113 C112 C111 120.0 . . ?
C113 C112 H112 120.0 . . ?
C111 C112 H112 120.0 . . ?
C112 C113 C114 120.0 . . ?
C112 C113 H113 120.0 . . ?
C114 C113 H113 120.0 . . ?
C115 C114 C113 120.0 . . ?
C115 C114 H114 120.0 . . ?
C113 C114 H114 120.0 . . ?
C114 C115 C116 120.0 . . ?
C114 C115 H115 120.0 . . ?
C116 C115 H115 120.0 . . ?
C115 C116 C111 120.0 . . ?
C115 C116 H116 120.0 . . ?
C111 C116 H116 120.0 . . ?
C122 C121 C126 120.0 . . ?
C122 C121 P1 120.4(6) . . ?
C126 C121 P1 119.5(6) . . ?
C121 C122 C123 120.0 . . ?
C121 C122 H122 120.0 . . ?
C123 C122 H122 120.0 . . ?
C124 C123 C122 120.0 . . ?
C124 C123 H123 120.0 . . ?
C122 C123 H123 120.0 . . ?
C125 C124 C123 120.0 . . ?
C125 C124 H124 120.0 . . ?
C123 C124 H124 120.0 . . ?
C124 C125 C126 120.0 . . ?
C124 C125 H125 120.0 . . ?
C126 C125 H125 120.0 . . ?
C125 C126 C121 120.0 . . ?
C125 C126 H126 120.0 . . ?
C121 C126 H126 120.0 . . ?
C221 P2 C201 110.3(10) . . ?
C221 P2 C211 105.3(9) . . ?
C201 P2 C211 101.2(8) . . ?
C221 P2 Au2 114.6(7) . . ?
C201 P2 Au2 111.1(6) . . ?
C211 P2 Au2 113.5(7) . . ?
C202 C201 C206 120.0 . . ?
C202 C201 P2 123.0(11) . . ?
C206 C201 P2 116.8(11) . . ?
C201 C202 C203 120.0 . . ?
C201 C202 H202 120.0 . . ?
C203 C202 H202 120.0 . . ?
C204 C203 C202 120.0 . . ?
C204 C203 H203 120.0 . . ?
C202 C203 H203 120.0 . . ?
C203 C204 C205 120.0 . . ?
C203 C204 H204 120.0 . . ?
C205 C204 H204 120.0 . . ?
C206 C205 C204 120.0 . . ?
C206 C205 H205 120.0 . . ?
C204 C205 H205 120.0 . . ?
C205 C206 C201 120.0 . . ?
C205 C206 H206 120.0 . . ?
C201 C206 H206 120.0 . . ?
C212 C211 C216 120.0 . . ?
C212 C211 P2 122.1(11) . . ?
C216 C211 P2 117.9(11) . . ?
C213 C212 C211 120.0 . . ?
C213 C212 H212 120.0 . . ?
C211 C212 H212 120.0 . . ?
C212 C213 C214 120.0 . . ?
C212 C213 H213 120.0 . . ?
C214 C213 H213 120.0 . . ?
C215 C214 C213 120.0 . . ?
C215 C214 H214 120.0 . . ?
C213 C214 H214 120.0 . . ?
C216 C215 C214 120.0 . . ?
C216 C215 H215 120.0 . . ?
C214 C215 H215 120.0 . . ?
C215 C216 C211 120.0 . . ?
C215 C216 H216 120.0 . . ?
C211 C216 H216 120.0 . . ?
C222 C221 C226 120.0 . . ?
C222 C221 P2 115.6(13) . . ?
C226 C221 P2 123.9(13) . . ?
C223 C222 C221 120.0 . . ?
C223 C222 H222 120.0 . . ?
C221 C222 H222 120.0 . . ?
C224 C223 C222 120.0 . . ?
C224 C223 H223 120.0 . . ?
C222 C223 H223 120.0 . . ?
C225 C224 C223 120.0 . . ?
C225 C224 H224 120.0 . . ?
C223 C224 H224 120.0 . . ?
C226 C225 C224 120.0 . . ?
C226 C225 H225 120.0 . . ?
C224 C225 H225 120.0 . . ?
C225 C226 C221 120.0 . . ?
C225 C226 H226 120.0 . . ?
C221 C226 H226 120.0 . . ?
C321 P3 C311 104.3(7) . . ?
C321 P3 C301 107.6(7) . . ?
C311 P3 C301 106.4(7) . . ?
C321 P3 Au3 111.0(5) . . ?
C311 P3 Au3 109.4(5) . . ?
C301 P3 Au3 117.3(5) . . ?
C302 C301 C306 120.0 . . ?
C302 C301 P3 121.7(8) . . ?
C306 C301 P3 118.3(8) . . ?
C303 C302 C301 120.0 . . ?
C303 C302 H302 120.0 . . ?
C301 C302 H302 120.0 . . ?
C304 C303 C302 120.0 . . ?
C304 C303 H303 120.0 . . ?
C302 C303 H303 120.0 . . ?
C305 C304 C303 120.0 . . ?
C305 C304 H304 120.0 . . ?
C303 C304 H304 120.0 . . ?
C306 C305 C304 120.0 . . ?
C306 C305 H305 120.0 . . ?
C304 C305 H305 120.0 . . ?
C305 C306 C301 120.0 . . ?
C305 C306 H306 120.0 . . ?
C301 C306 H306 120.0 . . ?
C312 C311 C316 120.0 . . ?
C312 C311 P3 118.9(8) . . ?
C316 C311 P3 121.0(8) . . ?
C311 C312 C313 120.0 . . ?
C311 C312 H312 120.0 . . ?
C313 C312 H312 120.0 . . ?
C312 C313 C314 120.0 . . ?
C312 C313 H313 120.0 . . ?
C314 C313 H313 120.0 . . ?
C315 C314 C313 120.0 . . ?
C315 C314 H314 120.0 . . ?
C313 C314 H314 120.0 . . ?
C316 C315 C314 120.0 . . ?
C316 C315 H315 120.0 . . ?
C314 C315 H315 120.0 . . ?
C315 C316 C311 120.0 . . ?
C315 C316 H316 120.0 . . ?
C311 C316 H316 120.0 . . ?
C322 C321 C326 120.0 . . ?
C322 C321 P3 117.5(8) . . ?
C326 C321 P3 122.5(8) . . ?
C321 C322 C323 120.0 . . ?
C321 C322 H322 120.0 . . ?
C323 C322 H322 120.0 . . ?
C324 C323 C322 120.0 . . ?
C324 C323 H323 120.0 . . ?
C322 C323 H323 120.0 . . ?
C323 C324 C325 120.0 . . ?
C323 C324 H324 120.0 . . ?
C325 C324 H324 120.0 . . ?
C326 C325 C324 120.0 . . ?
C326 C325 H325 120.0 . . ?
C324 C325 H325 120.0 . . ?
C325 C326 C321 120.0 . . ?
C325 C326 H326 120.0 . . ?
C321 C326 H326 120.0 . . ?
C401 P4 C411 107.7(9) . . ?
C401 P4 C421 104.3(10) . . ?
C411 P4 C421 107.4(9) . . ?
C401 P4 Au4 114.6(6) . . ?
C411 P4 Au4 110.2(6) . . ?
C421 P4 Au4 112.2(7) . . ?
C402 C401 C406 120.0 . . ?
C402 C401 P4 118.2(10) . . ?
C406 C401 P4 121.7(10) . . ?
C403 C402 C401 120.0 . . ?
C403 C402 H402 120.0 . . ?
C401 C402 H402 120.0 . . ?
C402 C403 C404 120.0 . . ?
C402 C403 H403 120.0 . . ?
C404 C403 H403 120.0 . . ?
C403 C404 C405 120.0 . . ?
C403 C404 H404 120.0 . . ?
C405 C404 H404 120.0 . . ?
C406 C405 C404 120.0 . . ?
C406 C405 H405 120.0 . . ?
C404 C405 H405 120.0 . . ?
C405 C406 C401 120.0 . . ?
C405 C406 H406 120.0 . . ?
C401 C406 H406 120.0 . . ?
C412 C411 C416 120.0 . . ?
C412 C411 P4 118.8(10) . . ?
C416 C411 P4 121.1(10) . . ?
C413 C412 C411 120.0 . . ?
C413 C412 H412 120.0 . . ?
C411 C412 H412 120.0 . . ?
C412 C413 C414 120.0 . . ?
C412 C413 H413 120.0 . . ?
C414 C413 H413 120.0 . . ?
C415 C414 C413 120.0 . . ?
C415 C414 H414 120.0 . . ?
C413 C414 H414 120.0 . . ?
C414 C415 C416 120.0 . . ?
C414 C415 H415 120.0 . . ?
C416 C415 H415 120.0 . . ?
C415 C416 C411 120.0 . . ?
C415 C416 H416 120.0 . . ?
C411 C416 H416 120.0 . . ?
C422 C421 C426 120.0 . . ?
C422 C421 P4 122.0(11) . . ?
C426 C421 P4 117.9(11) . . ?
C423 C422 C421 120.0 . . ?
C423 C422 H422 120.0 . . ?
C421 C422 H422 120.0 . . ?
C422 C423 C424 120.0 . . ?
C422 C423 H423 120.0 . . ?
C424 C423 H423 120.0 . . ?
C425 C424 C423 120.0 . . ?
C425 C424 H424 120.0 . . ?
C423 C424 H424 120.0 . . ?
C426 C425 C424 120.0 . . ?
C426 C425 H425 120.0 . . ?
C424 C425 H425 120.0 . . ?
C425 C426 C421 120.0 . . ?
C425 C426 H426 120.0 . . ?
C421 C426 H426 120.0 . . ?
Cl1 C501 Cl1 105(2) . 2_655 ?
Cl1 C501 H50A 110.7 . . ?
Cl1 C501 H50A 110.7 2_655 . ?
Cl1 C501 H50B 110.7 . . ?
Cl1 C501 H50B 110.7 2_655 . ?
H50A C501 H50B 108.8 . . ?

loop_
_geom_bond_atom_site_label_1
_geom_bond_atom_site_label_2
_geom_bond_distance
_geom_bond_site_symmetry_2
_geom_bond_publ_flag
Au1 P1 2.325(4) . ?
Au1 Au3 2.8180(8) . ?
Au1 Au2 2.8364(8) . ?
Au1 Au4 2.8671(8) . ?
Au1 Ru3 2.9237(13) . ?
Au1 Ru4 2.9523(12) . ?
Au1 Ru2 2.9838(14) . ?
Au2 P2 2.301(5) . ?
Au2 Ru2 2.7861(18) . ?
Au2 Ru4 2.8151(13) . ?
Au3 P3 2.297(4) . ?
Au3 Ru3 2.8057(15) . ?
Au3 Ru2 2.8262(16) . ?
Au4 P4 2.300(5) . ?
Au4 Ru4 2.8201(13) . ?
Au4 Ru3 2.8288(16) . ?
Ru1 C2 1.87(4) . ?
Ru1 C3 1.88(2) . ?
Ru1 C1 1.89(3) . ?
Ru1 Ru3 2.870(2) . ?
Ru1 Ru4 2.881(2) . ?
Ru1 Ru2 2.890(2) . ?
Ru2 C5 1.84(3) . ?
Ru2 C6 1.88(3) . ?
Ru2 C4 1.89(2) . ?
Ru2 Ru4 3.0685(18) . ?
Ru2 Ru3 3.071(2) . ?
Ru3 C7 1.88(2) . ?
Ru3 C8 1.90(2) . ?
Ru3 C9 1.91(2) . ?
Ru3 Ru4 3.0838(16) . ?
Ru4 C10 1.884(17) . ?
Ru4 C11 1.888(16) . ?
Ru4 C12 1.893(16) . ?
C1 O1 1.16(3) . ?
C2 O2 1.29(4) . ?
C3 O3 1.15(3) . ?
C4 O4 1.14(3) . ?
C5 O5 1.16(3) . ?
C6 O6 1.17(3) . ?
C7 O7 1.15(2) . ?
C8 O8 1.13(2) . ?
C9 O9 1.16(2) . ?
C10 O10 1.12(2) . ?
C11 O11 1.147(18) . ?
C12 O12 1.129(19) . ?
P1 C111 1.796(8) . ?
P1 C101 1.835(8) . ?
P1 C121 1.836(10) . ?
C101 C102 1.3900 . ?
C101 C106 1.3900 . ?
C102 C103 1.3900 . ?
C102 H102 0.9500 . ?
C103 C104 1.3900 . ?
C103 H103 0.9500 . ?
C104 C105 1.3900 . ?
C104 H104 0.9500 . ?
C105 C106 1.3900 . ?
C105 H105 0.9500 . ?
C106 H106 0.9500 . ?
C111 C112 1.3900 . ?
C111 C116 1.3900 . ?
C112 C113 1.3900 . ?
C112 H112 0.9500 . ?
C113 C114 1.3900 . ?
C113 H113 0.9500 . ?
C114 C115 1.3900 . ?
C114 H114 0.9500 . ?
C115 C116 1.3900 . ?
C115 H115 0.9500 . ?
C116 H116 0.9500 . ?
C121 C122 1.3900 . ?
C121 C126 1.3900 . ?
C122 C123 1.3900 . ?
C122 H122 0.9500 . ?
C123 C124 1.3900 . ?
C123 H123 0.9500 . ?
C124 C125 1.3900 . ?
C124 H124 0.9500 . ?
C125 C126 1.3900 . ?
C125 H125 0.9500 . ?
C126 H126 0.9500 . ?
P2 C221 1.681(15) . ?
P2 C201 1.830(13) . ?
P2 C211 1.833(14) . ?
C201 C202 1.3900 . ?
C201 C206 1.3900 . ?
C202 C203 1.3900 . ?
C202 H202 0.9500 . ?
C203 C204 1.3900 . ?
C203 H203 0.9500 . ?
C204 C205 1.3900 . ?
C204 H204 0.9500 . ?
C205 C206 1.3900 . ?
C205 H205 0.9500 . ?
C206 H206 0.9500 . ?
C211 C212 1.3900 . ?
C211 C216 1.3900 . ?
C212 C213 1.3900 . ?
C212 H212 0.9500 . ?
C213 C214 1.3900 . ?
C213 H213 0.9500 . ?
C214 C215 1.3900 . ?
C214 H214 0.9500 . ?
C215 C216 1.3900 . ?
C215 H215 0.9500 . ?
C216 H216 0.9500 . ?
C221 C222 1.3900 . ?
C221 C226 1.3900 . ?
C222 C223 1.3900 . ?
C222 H222 0.9500 . ?
C223 C224 1.3900 . ?
C223 H223 0.9500 . ?
C224 C225 1.3900 . ?
C224 H224 0.9500 . ?
C225 C226 1.3900 . ?
C225 H225 0.9500 . ?
C226 H226 0.9500 . ?
P3 C321 1.785(13) . ?
P3 C311 1.801(10) . ?
P3 C301 1.835(11) . ?
C301 C302 1.3900 . ?
C301 C306 1.3900 . ?
C302 C303 1.3900 . ?
C302 H302 0.9500 . ?
C303 C304 1.3900 . ?
C303 H303 0.9500 . ?
C304 C305 1.3900 . ?
C304 H304 0.9500 . ?
C305 C306 1.3900 . ?
C305 H305 0.9500 . ?
C306 H306 0.9500 . ?
C311 C312 1.3900 . ?
C311 C316 1.3900 . ?
C312 C313 1.3900 . ?
C312 H312 0.9500 . ?
C313 C314 1.3900 . ?
C313 H313 0.9500 . ?
C314 C315 1.3900 . ?
C314 H314 0.9500 . ?
C315 C316 1.3900 . ?
C315 H315 0.9500 . ?
C316 H316 0.9500 . ?
C321 C322 1.3900 . ?
C321 C326 1.3900 . ?
C322 C323 1.3900 . ?
C322 H322 0.9500 . ?
C323 C324 1.3900 . ?
C323 H323 0.9500 . ?
C324 C325 1.3900 . ?
C324 H324 0.9500 . ?
C325 C326 1.3900 . ?
C325 H325 0.9500 . ?
C326 H326 0.9500 . ?
P4 C401 1.809(12) . ?
P4 C411 1.881(14) . ?
P4 C421 1.897(16) . ?
C401 C402 1.3900 . ?
C401 C406 1.3900 . ?
C402 C403 1.3900 . ?
C402 H402 0.9500 . ?
C403 C404 1.3900 . ?
C403 H403 0.9500 . ?
C404 C405 1.3900 . ?
C404 H404 0.9500 . ?
C405 C406 1.3900 . ?
C405 H405 0.9500 . ?
C406 H406 0.9500 . ?
C411 C412 1.3900 . ?
C411 C416 1.3900 . ?
C412 C413 1.3900 . ?
C412 H412 0.9500 . ?
C413 C414 1.3900 . ?
C413 H413 0.9500 . ?
C414 C415 1.3900 . ?
C414 H414 0.9500 . ?
C415 C416 1.3900 . ?
C415 H415 0.9500 . ?
C416 H416 0.9500 . ?
C421 C422 1.3900 . ?
C421 C426 1.3900 . ?
C422 C423 1.3900 . ?
C422 H422 0.9500 . ?
C423 C424 1.3900 . ?
C423 H423 0.9500 . ?
C424 C425 1.3900 . ?
C424 H424 0.9500 . ?
C425 C426 1.3900 . ?
C425 H425 0.9500 . ?
C426 H426 0.9500 . ?
C501 Cl1 1.81(2) . ?
C501 Cl1 1.81(2) 2_655 ?
C501 H50A 0.9900 . ?
C501 H50B 0.9900 . ?
